data_4350018
loop_
_publ_author_name
'Litvinova, Yulia M.'
'Gayfulin, Yakov M.'
'van Leusen, Jan'
'Samsonenko, Denis G.'
'Lazarenko, Vladimir A.'
'Zubavichus, Yan V.'
'K\"ogerler, Paul'
'Mironov, Yuri V.'

_publ_section_title
;
 Metal--organic frameworks based on polynuclear lanthanide complexes and
 octahedral rhenium clusters
;
_journal_issue 6
_journal_name_full 'Inorganic Chemistry Frontiers'
_journal_page_first 1518
_journal_paper_doi 10.1039/C9QI00339H
_journal_volume 6
_journal_year 2019
_chemical_formula_sum 'C33 H42 N11 Nd4 O22 Re6 S8'
_chemical_formula_weight 2895.41
_space_group_crystal_system monoclinic
_space_group_IT_number 14
_space_group_name_Hall '-P 2yn'
_space_group_name_H-M_alt 'P 1 21/n 1'
_atom_sites_solution_hydrogens geom
_atom_sites_solution_primary dual
_atom_sites_solution_secondary difmap
_audit_creation_method SHELXL-2018/3
_audit_update_record
;
2019-03-20 deposited with the CCDC.	2019-05-06 downloaded from the CCDC.
;
_cell_angle_alpha 90
_cell_angle_beta 111.117(2)
_cell_angle_gamma 90
_cell_formula_units_Z 4
_cell_length_a 22.8344(4)
_cell_length_b 12.5424(2)
_cell_length_c 23.8734(4)
_cell_measurement_reflns_used 13357
_cell_measurement_temperature 130(2)
_cell_measurement_theta_max 28.68
_cell_measurement_theta_min 3.71
_cell_volume 6378.2(2)
_computing_cell_refinement 'CrysAlisPro 1.171.38.46 (Rigaku OD, 2015)'
_computing_data_collection 'CrysAlisPro 1.171.38.46 (Rigaku OD, 2015)'
_computing_data_reduction 'CrysAlisPro 1.171.38.46 (Rigaku OD, 2015)'
_computing_molecular_graphics 'ShelXle (H\"ubschle, 2011)'
_computing_publication_material 'CIFTAB (Sheldrick, 2015)'
_computing_structure_refinement 'SHELXL-2018 (Sheldrick, 2015)'
_computing_structure_solution 'SHELXT-2018 (Sheldrick, 2015)'
_diffrn_ambient_temperature 130(2)
_diffrn_detector 'CCD plate'
_diffrn_detector_area_resol_mean 10.6168
_diffrn_detector_type AtlasS2
_diffrn_measured_fraction_theta_full 0.997
_diffrn_measured_fraction_theta_max 0.828
_diffrn_measurement_device 'four-circle diffractometer'
_diffrn_measurement_device_type 'New Xcalibur, AtlasS2'
_diffrn_measurement_method '\w scans'
_diffrn_radiation_monochromator graphite
_diffrn_radiation_probe x-ray
_diffrn_radiation_source 'fine-focus sealed tube'
_diffrn_radiation_type MoK\a
_diffrn_radiation_wavelength 0.71073
_diffrn_reflns_av_R_equivalents 0.0268
_diffrn_reflns_av_unetI/netI 0.0423
_diffrn_reflns_Laue_measured_fraction_full 0.997
_diffrn_reflns_Laue_measured_fraction_max 0.828
_diffrn_reflns_limit_h_max 30
_diffrn_reflns_limit_h_min -30
_diffrn_reflns_limit_k_max 13
_diffrn_reflns_limit_k_min -17
_diffrn_reflns_limit_l_max 30
_diffrn_reflns_limit_l_min -27
_diffrn_reflns_number 32942
_diffrn_reflns_point_group_measured_fraction_full 0.997
_diffrn_reflns_point_group_measured_fraction_max 0.828
_diffrn_reflns_theta_full 25.500
_diffrn_reflns_theta_max 29.084
_diffrn_reflns_theta_min 3.297
_diffrn_source 'sealed X-ray tube'
_exptl_absorpt_coefficient_mu 14.863
_exptl_absorpt_correction_T_max 1.00000
_exptl_absorpt_correction_T_min 0.58095
_exptl_absorpt_correction_type multi-scan
_exptl_absorpt_process_details
;
CrysAlisPro 1.171.38.46 (Rigaku Oxford Diffraction, 2015)
Empirical absorption correction using spherical harmonics,
implemented in SCALE3 ABSPACK scaling algorithm.
;
_exptl_crystal_colour orange
_exptl_crystal_density_diffrn 3.015
_exptl_crystal_description stick
_exptl_crystal_F_000 5244
_exptl_crystal_size_max 0.15
_exptl_crystal_size_mid 0.05
_exptl_crystal_size_min 0.03
_refine_diff_density_max 2.495
_refine_diff_density_min -2.150
_refine_diff_density_rms 0.242
_refine_ls_extinction_method none
_refine_ls_goodness_of_fit_ref 1.019
_refine_ls_hydrogen_treatment constr
_refine_ls_matrix_type full
_refine_ls_number_parameters 848
_refine_ls_number_reflns 14153
_refine_ls_number_restraints 124
_refine_ls_restrained_S_all 1.019
_refine_ls_R_factor_all 0.0443
_refine_ls_R_factor_gt 0.0311
_refine_ls_shift/su_max 0.002
_refine_ls_shift/su_mean 0.000
_refine_ls_structure_factor_coef Fsqd
_refine_ls_weighting_details 'w=1/[\s^2^(Fo^2^)+(0.0297P)^2^+19.8200P] where P=(Fo^2^+2Fc^2^)/3'
_refine_ls_weighting_scheme calc
_refine_ls_wR_factor_gt 0.0651
_refine_ls_wR_factor_ref 0.0688
_reflns_Friedel_coverage 0.000
_reflns_number_gt 11766
_reflns_number_total 14153
_reflns_threshold_expression 'I > 2\s(I)'
_cod_data_source_file c9qi00339h2.cif
_cod_data_source_block lit74nd
_cod_original_cell_volume 6378.1(2)
_cod_original_sg_symbol_H-M 'P 21/n'
_cod_database_code 4350018
_shelx_shelxl_version_number 2018/3
_shelx_space_group_comment
;
The symmetry employed for this shelxl refinement is uniquely defined
by the following loop, which should always be used as a source of
symmetry information in preference to the above space-group names.
They are only intended as comments.
;
_shelx_estimated_absorpt_t_min 0.214
_shelx_estimated_absorpt_t_max 0.664

loop_
_space_group_symop_operation_xyz
'x, y, z'
'-x+1/2, y+1/2, -z+1/2'
'-x, -y, -z'
'x-1/2, -y-1/2, z-1/2'

loop_
_atom_site_label
_atom_site_type_symbol
_atom_site_fract_x
_atom_site_fract_y
_atom_site_fract_z
_atom_site_U_iso_or_equiv
_atom_site_adp_type
_atom_site_occupancy
_atom_site_site_symmetry_order
_atom_site_calc_flag
_atom_site_refinement_flags_posn
_atom_site_refinement_flags_adp
_atom_site_refinement_flags_occupancy
_atom_site_disorder_assembly
_atom_site_disorder_group
Re1 Re 0.30731(2) 1.09282(2) 0.57249(2) 0.01101(6) Uani 1 1 d . . . . .
Re2 Re 0.32798(2) 1.29552(2) 0.58815(2) 0.01102(6) Uani 1 1 d . . . . .
Re3 Re 0.22916(2) 1.33552(2) 0.49378(2) 0.01089(6) Uani 1 1 d . . . . .
Re4 Re 0.20875(2) 1.13184(2) 0.47791(2) 0.01116(6) Uani 1 1 d . . . . .
Re5 Re 0.31699(2) 1.21007(2) 0.48588(2) 0.01170(6) Uani 1 1 d . . . . .
Re6 Re 0.21978(2) 1.21849(2) 0.58010(2) 0.01029(6) Uani 1 1 d . . . . .
S1 S 0.40435(7) 1.17376(16) 0.57699(7) 0.0167(4) Uani 1 1 d . . . . .
S2 S 0.33198(8) 1.39825(15) 0.50481(7) 0.0151(4) Uani 1 1 d . . . . .
S3 S 0.22186(8) 1.24613(15) 0.40223(7) 0.0162(4) Uani 1 1 d . . . . .
S4 S 0.29403(8) 1.02196(15) 0.47464(8) 0.0176(4) Uani 1 1 d . . . . .
S5 S 0.31475(7) 1.18263(15) 0.66383(7) 0.0154(4) Uani 1 1 d . . . . .
S6 S 0.24363(8) 1.40580(15) 0.59190(7) 0.0154(4) Uani 1 1 d . . . . .
S7 S 0.13254(7) 1.25338(15) 0.48906(7) 0.0154(4) Uani 1 1 d . . . . .
S8 S 0.20427(7) 1.03043(15) 0.56186(7) 0.0147(4) Uani 1 1 d . . . . .
C1 C 0.3518(3) 0.9573(6) 0.6214(3) 0.0186(16) Uani 1 1 d . . . . .
N1 N 0.3760(3) 0.8863(6) 0.6520(3) 0.0256(15) Uani 1 1 d . . . . .
C2 C 0.3967(3) 1.3853(6) 0.6521(3) 0.0175(15) Uani 1 1 d . . . . .
N2 N 0.4353(3) 1.4334(5) 0.6882(3) 0.0238(15) Uani 1 1 d . . . . .
C3 C 0.1841(3) 1.4771(6) 0.4506(3) 0.0163(15) Uani 1 1 d . . . . .
N3 N 0.1590(3) 1.5526(6) 0.4277(3) 0.0233(15) Uani 1 1 d . . . . .
C4 C 0.1395(3) 1.0403(7) 0.4149(3) 0.0210(16) Uani 1 1 d . . . . .
N4 N 0.1010(3) 0.9907(6) 0.3793(3) 0.0249(15) Uani 1 1 d . . . . .
C5 C 0.3746(3) 1.2123(6) 0.4335(3) 0.0229(17) Uani 1 1 d . . . . .
N5 N 0.4069(4) 1.2180(6) 0.4058(3) 0.0390(19) Uani 1 1 d . . . . .
C6 C 0.1637(3) 1.2273(6) 0.6341(3) 0.0135(14) Uani 1 1 d . . . . .
N6 N 0.1352(3) 1.2355(5) 0.6647(3) 0.0195(13) Uani 1 1 d . . . . .
Nd1 Nd 0.40377(2) 0.76821(3) 0.74650(2) 0.01324(8) Uani 1 1 d . . . . .
Nd2 Nd 0.51146(2) 0.53295(3) 0.77781(2) 0.01149(8) Uani 1 1 d . . . . .
Nd3 Nd 0.53793(2) 0.75693(3) 0.67465(2) 0.01802(9) Uani 1 1 d . . . . .
Nd4 Nd 0.58795(2) 0.81032(3) 0.84559(2) 0.01701(9) Uani 1 1 d . . . . .
O1 O 0.4595(2) 0.6597(4) 0.69729(19) 0.0158(11) Uani 1 1 d . . . . .
H1 H 0.429828 0.622981 0.660945 0.019 Uiso 1 1 calc R U . . .
O2 O 0.49489(19) 0.6958(4) 0.82655(19) 0.0145(10) Uani 1 1 d . . . . .
H2 H 0.486139 0.680706 0.863914 0.017 Uiso 1 1 calc R U . . .
O3 O 0.5054(2) 0.8495(4) 0.7468(2) 0.0182(11) Uani 1 1 d . . . . .
H3 H 0.501062 0.927868 0.738626 0.022 Uiso 1 1 calc R U . . .
O4 O 0.58323(19) 0.6727(4) 0.77458(19) 0.0146(10) Uani 1 1 d . . . . .
H4 H 0.625940 0.643220 0.781361 0.018 Uiso 1 1 calc R U . . .
O1M O 0.3223(2) 0.6636(5) 0.6568(3) 0.0415(16) Uani 1 1 d . . . . .
O2M O 0.5268(4) 0.3325(6) 0.8037(3) 0.071(2) Uani 1 1 d . . . . .
O3M O 0.5131(4) 0.9469(6) 0.6380(3) 0.058(2) Uani 1 1 d . . . . .
O4M O 0.6934(3) 0.7237(6) 0.8869(3) 0.055(2) Uani 1 1 d . . . . .
O5M O 0.6007(3) 0.7220(5) 0.9430(2) 0.0305(13) Uani 1 1 d . . . . .
O1A O 0.1117(2) 1.0702(5) 0.7385(2) 0.0280(13) Uani 1 1 d . . . . .
O2A O 0.0587(2) 0.9575(5) 0.6688(3) 0.0379(15) Uani 1 1 d . . . . .
C1A C 0.1086(3) 0.9955(7) 0.7037(3) 0.0234(17) Uani 1 1 d . . . . .
C2A C 0.1704(3) 0.9462(7) 0.7064(3) 0.0241(18) Uani 1 1 d . . . . .
C3A C 0.2255(4) 1.0020(7) 0.7287(3) 0.0295(19) Uani 1 1 d . . . . .
H3A H 0.225160 1.074087 0.740821 0.035 Uiso 1 1 calc R U . . .
C4A C 0.2818(4) 0.9540(7) 0.7335(3) 0.0257(18) Uani 1 1 d . . . . .
H4A H 0.319049 0.995631 0.747468 0.031 Uiso 1 1 calc R U . . .
C5A C 0.1745(4) 0.8421(8) 0.6896(4) 0.041(2) Uani 1 1 d . . . . .
H5A H 0.137568 0.800333 0.672979 0.049 Uiso 1 1 calc R U . . .
C6A C 0.2317(4) 0.7989(7) 0.6967(4) 0.037(2) Uani 1 1 d . . . . .
H6A H 0.233024 0.727009 0.684712 0.045 Uiso 1 1 calc R U . . .
N1A N 0.2863(3) 0.8524(6) 0.7196(3) 0.0242(15) Uani 1 1 d . . . . .
O1B O 0.4209(2) 0.9286(4) 0.8062(2) 0.0229(12) Uani 1 1 d . . . . .
O2B O 0.5202(2) 0.9298(5) 0.8704(2) 0.0369(16) Uani 1 1 d . . . . .
C1B C 0.4635(3) 0.9576(7) 0.8530(3) 0.0250(18) Uani 1 1 d . . . . .
C2B C 0.4476(4) 1.0323(7) 0.8943(4) 0.0300(19) Uani 1 1 d . . . . .
C3B C 0.3853(4) 1.0446(8) 0.8910(4) 0.038(2) Uani 1 1 d . . . . .
H3B H 0.351847 1.008795 0.861029 0.045 Uiso 1 1 calc R U . . .
C4B C 0.3740(4) 1.1090(8) 0.9318(4) 0.039(2) Uani 1 1 d . . . . .
H4B H 0.332134 1.114128 0.930741 0.047 Uiso 1 1 calc R U . . .
C5B C 0.4933(4) 1.0884(9) 0.9381(4) 0.045(3) Uani 1 1 d . . . . .
H5B H 0.535931 1.082715 0.941493 0.054 Uiso 1 1 calc R U . . .
C6B C 0.4773(4) 1.1526(9) 0.9768(5) 0.049(3) Uani 1 1 d . . . . .
H6B H 0.509661 1.189372 1.007324 0.059 Uiso 1 1 calc R U . . .
N1B N 0.4183(4) 1.1654(7) 0.9731(3) 0.044(2) Uani 1 1 d . . . . .
O1C O 0.5714(2) 0.4578(5) 0.7237(2) 0.0305(14) Uani 1 1 d . . . . .
O2C O 0.5681(3) 0.5811(5) 0.6556(2) 0.0340(14) Uani 1 1 d . . . . .
C1C C 0.5833(4) 0.4916(7) 0.6799(4) 0.030(2) Uani 1 1 d . . . . .
C2C C 0.6210(4) 0.4200(7) 0.6556(4) 0.034(2) Uani 1 1 d . . . . .
C3C C 0.6295(6) 0.3147(9) 0.6710(5) 0.064(3) Uani 1 1 d . . . . .
H3C H 0.607295 0.282831 0.693545 0.077 Uiso 1 1 calc R U . . .
C4C C 0.6714(6) 0.2545(10) 0.6533(6) 0.071(4) Uani 1 1 d . . . . .
H4C H 0.679149 0.182874 0.666871 0.085 Uiso 1 1 calc R U . . .
C5C C 0.6500(4) 0.4598(9) 0.6180(4) 0.042(2) Uani 1 1 d . . . . .
H5C H 0.642865 0.531350 0.604159 0.050 Uiso 1 1 calc R U . . .
C6C C 0.6897(5) 0.3946(9) 0.6009(5) 0.057(3) Uani 1 1 d . . . . .
H6C H 0.709757 0.423705 0.575728 0.069 Uiso 1 1 calc R U . . .
N1C N 0.7012(4) 0.2921(8) 0.6180(4) 0.061(3) Uani 1 1 d . . . . .
O1D O 0.6344(3) 0.8403(5) 0.7220(3) 0.0445(16) Uani 1 1 d . U . . .
O2D O 0.6403(3) 0.9365(7) 0.8008(3) 0.056(2) Uani 1 1 d . U . . .
C1D C 0.6566(4) 0.9153(8) 0.7587(4) 0.0349(19) Uani 1 1 d . U . . .
C2D C 0.7053(3) 0.9838(7) 0.7473(3) 0.0204(16) Uani 1 1 d . . . . .
C3D C 0.7287(3) 0.9554(7) 0.7033(3) 0.0266(18) Uani 1 1 d . . . . .
H3D H 0.712931 0.894528 0.678871 0.032 Uiso 1 1 calc R U . . .
C4D C 0.7749(4) 1.0163(7) 0.6956(4) 0.032(2) Uani 1 1 d . . . . .
H4D H 0.791058 0.995444 0.665719 0.038 Uiso 1 1 calc R U . . .
C5D C 0.7289(4) 1.0727(7) 0.7809(4) 0.033(2) Uani 1 1 d . . . . .
H5D H 0.714251 1.094268 0.811672 0.039 Uiso 1 1 calc R U . . .
C6D C 0.7747(4) 1.1306(9) 0.7691(5) 0.048(3) Uani 1 1 d . . . . .
H6D H 0.790130 1.193343 0.791932 0.057 Uiso 1 1 calc R U . . .
N1D N 0.7983(3) 1.1035(7) 0.7277(4) 0.042(2) Uani 1 1 d . . . . .
O1E O 0.4525(3) 0.7348(6) 0.5754(3) 0.0526(19) Uani 1 1 d D U . . .
C1E C 0.4611(10) 0.7337(12) 0.5274(6) 0.060(4) Uani 0.5 1 d D U P A -1
C2E C 0.4775(10) 0.6270(13) 0.5080(9) 0.051(4) Uani 0.5 1 d D U P A -1
C3E C 0.5028(10) 0.6239(18) 0.4636(8) 0.056(4) Uani 0.5 1 d D U P A -1
H3E H 0.508230 0.685921 0.443235 0.067 Uiso 0.5 1 calc R U P A -1
C4E C 0.5195(11) 0.5234(16) 0.4512(10) 0.059(4) Uani 0.5 1 d D U P A -1
H4E H 0.538904 0.516295 0.422196 0.070 Uiso 0.5 1 calc R U P A -1
C5E C 0.4664(11) 0.5386(14) 0.5372(10) 0.053(4) Uani 0.5 1 d D U P A -1
H5E H 0.448309 0.543735 0.567203 0.064 Uiso 0.5 1 calc R U P A -1
C6E C 0.4834(10) 0.4421(18) 0.5197(8) 0.057(4) Uani 0.5 1 d D U P A -1
H6E H 0.476250 0.378310 0.537730 0.068 Uiso 0.5 1 calc R U P A -1
N1E N 0.5096(9) 0.4361(16) 0.4782(8) 0.056(4) Uani 0.5 1 d D U P A -1
N2E N 0.4497(8) 0.8106(14) 0.4881(5) 0.059(4) Uani 0.5 1 d D U P A -1
H2E1 H 0.434204 0.871483 0.494795 0.071 Uiso 0.5 1 calc R U P A -1
H2E2 H 0.457541 0.801600 0.454935 0.071 Uiso 0.5 1 calc R U P A -1
O1W O 0.5035(7) 0.5855(12) 0.9429(6) 0.063(4) Uani 0.538(12) 1 d . U P B 1
O2W O 0.4909(9) 0.5535(15) 0.9897(8) 0.073(4) Uani 0.462(12) 1 d . U P B 2
O3W O 0.3267(7) 0.6552(12) 0.5533(7) 0.061(4) Uani 0.5 1 d . U P . .
O4W O 0.2386(7) 0.7748(13) 0.5210(8) 0.075(4) Uani 0.5 1 d . U P . .
O5W O 0.4912(11) 1.005(2) 0.5311(10) 0.072(7) Uani 0.35 1 d . U P C 1
O6W O 0.4281(12) 0.905(2) 0.5097(10) 0.047(5) Uani 0.25 1 d . U P D 2
O7W O 0.5921(10) 1.0537(18) 0.6044(12) 0.074(7) Uani 0.35 1 d . . P . .
O8W O 0.5186(13) 0.1633(19) 0.7600(12) 0.082(5) Uani 0.35 1 d . U P E 1
O9W O 0.5715(13) 0.151(2) 0.8236(12) 0.086(5) Uani 0.35 1 d . U P F 2
O10W O 0.4877(12) 0.0840(19) 0.7234(11) 0.078(5) Uani 0.35 1 d . U P G 2

loop_
_atom_site_aniso_label
_atom_site_aniso_U_11
_atom_site_aniso_U_22
_atom_site_aniso_U_33
_atom_site_aniso_U_23
_atom_site_aniso_U_13
_atom_site_aniso_U_12
Re1 0.01145(12) 0.01228(14) 0.00974(12) 0.00171(11) 0.00435(9) 0.00222(11)
Re2 0.01050(12) 0.01345(15) 0.00962(12) -0.00102(11) 0.00424(9) -0.00142(11)
Re3 0.01135(12) 0.01162(14) 0.01046(12) 0.00209(11) 0.00486(9) 0.00135(11)
Re4 0.01194(12) 0.01221(15) 0.00859(12) -0.00041(11) 0.00281(9) -0.00094(11)
Re5 0.01267(12) 0.01479(15) 0.00984(12) 0.00068(11) 0.00672(9) 0.00149(12)
Re6 0.01050(12) 0.01229(14) 0.00967(12) 0.00055(11) 0.00555(9) 0.00035(11)
S1 0.0102(7) 0.0226(10) 0.0175(8) 0.0023(8) 0.0055(6) 0.0030(8)
S2 0.0161(8) 0.0152(9) 0.0160(8) 0.0016(7) 0.0081(6) -0.0015(8)
S3 0.0198(8) 0.0187(10) 0.0091(7) 0.0025(7) 0.0040(6) -0.0006(8)
S4 0.0218(8) 0.0161(10) 0.0169(8) -0.0022(8) 0.0093(7) 0.0023(8)
S5 0.0159(8) 0.0209(10) 0.0096(7) 0.0005(7) 0.0049(6) 0.0005(8)
S6 0.0186(8) 0.0131(9) 0.0174(8) -0.0026(8) 0.0102(7) 0.0002(8)
S7 0.0109(7) 0.0181(10) 0.0161(8) 0.0020(8) 0.0034(6) -0.0001(7)
S8 0.0168(8) 0.0129(9) 0.0146(8) 0.0027(7) 0.0057(6) -0.0003(8)
C1 0.021(4) 0.022(4) 0.017(3) 0.003(3) 0.011(3) 0.005(3)
N1 0.027(3) 0.027(4) 0.028(3) 0.008(3) 0.016(3) 0.009(3)
C2 0.015(3) 0.020(4) 0.018(3) -0.003(3) 0.006(3) -0.006(3)
N2 0.020(3) 0.019(4) 0.032(3) -0.004(3) 0.008(3) -0.003(3)
C3 0.015(3) 0.022(4) 0.013(3) 0.000(3) 0.008(3) -0.001(3)
N3 0.022(3) 0.024(4) 0.025(3) 0.009(3) 0.010(3) 0.002(3)
C4 0.022(4) 0.023(4) 0.018(3) 0.006(3) 0.007(3) 0.000(4)
N4 0.022(3) 0.028(4) 0.021(3) -0.006(3) 0.003(3) -0.003(3)
C5 0.022(4) 0.022(4) 0.025(4) 0.004(4) 0.010(3) 0.011(4)
N5 0.053(5) 0.039(5) 0.040(4) 0.008(4) 0.035(4) 0.012(4)
C6 0.012(3) 0.013(4) 0.015(3) -0.004(3) 0.005(3) -0.005(3)
N6 0.025(3) 0.021(4) 0.020(3) -0.002(3) 0.018(3) -0.001(3)
Nd1 0.01087(16) 0.0171(2) 0.01388(17) 0.00265(16) 0.00708(13) 0.00356(16)
Nd2 0.00905(15) 0.01257(19) 0.01244(16) 0.00022(15) 0.00335(12) -0.00074(15)
Nd3 0.01951(19) 0.0210(2) 0.01759(18) 0.00171(17) 0.01156(15) 0.00180(18)
Nd4 0.01250(17) 0.0212(2) 0.01951(18) -0.00817(17) 0.00841(14) -0.00411(17)
O1 0.014(2) 0.022(3) 0.012(2) -0.002(2) 0.0048(17) 0.004(2)
O2 0.012(2) 0.017(3) 0.015(2) 0.001(2) 0.0059(17) 0.000(2)
O3 0.022(2) 0.017(3) 0.020(2) 0.007(2) 0.014(2) 0.005(2)
O4 0.008(2) 0.017(3) 0.020(2) -0.005(2) 0.0075(18) -0.003(2)
O1M 0.024(3) 0.034(4) 0.054(4) -0.014(3) -0.001(3) 0.003(3)
O2M 0.091(6) 0.040(5) 0.058(5) 0.003(4) -0.002(4) -0.001(4)
O3M 0.086(5) 0.037(4) 0.073(5) 0.024(4) 0.054(4) 0.030(4)
O4M 0.019(3) 0.058(5) 0.079(5) -0.043(4) 0.008(3) 0.002(3)
O5M 0.040(3) 0.025(3) 0.026(3) -0.006(3) 0.011(2) 0.002(3)
O1A 0.039(3) 0.024(3) 0.028(3) 0.007(3) 0.020(2) 0.011(3)
O2A 0.021(3) 0.045(4) 0.048(4) -0.008(3) 0.014(3) 0.002(3)
C1A 0.026(4) 0.021(4) 0.025(4) 0.011(4) 0.011(3) 0.006(4)
C2A 0.021(4) 0.033(5) 0.023(4) 0.010(4) 0.014(3) 0.006(4)
C3A 0.030(4) 0.021(5) 0.034(4) -0.002(4) 0.008(3) 0.013(4)
C4A 0.025(4) 0.024(5) 0.029(4) 0.003(4) 0.010(3) 0.007(4)
C5A 0.023(4) 0.034(6) 0.070(7) -0.012(5) 0.022(4) -0.002(4)
C6A 0.027(4) 0.024(5) 0.063(6) -0.008(5) 0.018(4) 0.003(4)
N1A 0.024(3) 0.026(4) 0.029(3) 0.004(3) 0.017(3) 0.009(3)
O1B 0.019(2) 0.023(3) 0.029(3) -0.006(3) 0.011(2) 0.004(2)
O2B 0.021(3) 0.047(4) 0.041(3) -0.026(3) 0.010(2) -0.001(3)
C1B 0.019(4) 0.031(5) 0.033(4) -0.008(4) 0.019(3) 0.001(4)
C2B 0.031(4) 0.029(5) 0.035(4) -0.009(4) 0.018(3) -0.009(4)
C3B 0.029(4) 0.049(6) 0.040(5) -0.022(5) 0.019(4) -0.010(4)
C4B 0.031(4) 0.045(6) 0.048(5) -0.018(5) 0.022(4) -0.001(5)
C5B 0.029(5) 0.054(7) 0.058(6) -0.029(6) 0.025(4) -0.006(5)
C6B 0.041(5) 0.050(7) 0.062(6) -0.036(6) 0.025(5) -0.016(5)
N1B 0.043(4) 0.049(5) 0.052(5) -0.021(4) 0.031(4) -0.004(4)
O1C 0.028(3) 0.033(4) 0.039(3) -0.010(3) 0.022(2) -0.004(3)
O2C 0.042(3) 0.035(4) 0.029(3) 0.004(3) 0.017(3) 0.018(3)
C1C 0.024(4) 0.032(5) 0.035(5) -0.008(4) 0.013(3) 0.003(4)
C2C 0.039(5) 0.028(5) 0.040(5) -0.002(4) 0.022(4) 0.008(4)
C3C 0.102(9) 0.038(7) 0.086(8) 0.014(6) 0.075(8) 0.030(7)
C4C 0.093(9) 0.042(7) 0.104(10) 0.016(7) 0.069(8) 0.014(7)
C5C 0.042(5) 0.048(6) 0.046(5) 0.008(5) 0.027(4) 0.017(5)
C6C 0.076(7) 0.055(8) 0.069(7) 0.019(6) 0.059(6) 0.033(6)
N1C 0.070(6) 0.057(7) 0.075(6) 0.003(5) 0.048(5) 0.017(5)
O1D 0.032(3) 0.030(4) 0.076(4) -0.005(3) 0.026(3) -0.010(3)
O2D 0.047(3) 0.095(6) 0.033(3) -0.012(4) 0.024(3) -0.047(4)
C1D 0.024(4) 0.054(5) 0.030(4) 0.001(4) 0.014(3) -0.011(4)
C2D 0.018(3) 0.025(5) 0.019(3) 0.003(3) 0.008(3) -0.005(3)
C3D 0.029(4) 0.027(5) 0.026(4) -0.007(4) 0.013(3) -0.005(4)
C4D 0.041(5) 0.037(6) 0.026(4) -0.006(4) 0.023(4) -0.006(4)
C5D 0.036(4) 0.035(5) 0.039(5) -0.014(4) 0.027(4) -0.014(4)
C6D 0.045(5) 0.046(7) 0.065(7) -0.021(6) 0.034(5) -0.020(5)
N1D 0.047(4) 0.037(5) 0.063(5) -0.007(4) 0.043(4) -0.013(4)
O1E 0.058(4) 0.073(5) 0.030(3) 0.007(3) 0.020(3) 0.021(4)
C1E 0.059(6) 0.070(7) 0.040(6) 0.008(6) 0.004(6) 0.007(6)
C2E 0.046(7) 0.064(8) 0.042(7) 0.003(7) 0.013(6) -0.012(7)
C3E 0.051(8) 0.065(10) 0.047(8) 0.004(8) 0.012(7) -0.022(9)
C4E 0.053(8) 0.072(10) 0.049(8) -0.007(9) 0.016(7) -0.021(9)
C5E 0.044(8) 0.065(10) 0.047(8) -0.004(8) 0.013(7) -0.015(9)
C6E 0.048(8) 0.071(10) 0.050(9) -0.013(9) 0.017(7) -0.014(9)
N1E 0.051(8) 0.072(10) 0.046(8) -0.012(8) 0.019(6) -0.013(9)
N2E 0.064(7) 0.070(8) 0.035(6) 0.015(6) 0.008(6) 0.003(7)
O1W 0.091(9) 0.063(9) 0.048(7) 0.018(7) 0.041(7) 0.002(7)
O2W 0.110(10) 0.063(9) 0.060(8) 0.019(8) 0.049(8) -0.006(9)
O3W 0.066(8) 0.059(9) 0.074(8) -0.037(7) 0.043(7) -0.047(7)
O4W 0.066(8) 0.062(9) 0.100(9) -0.044(8) 0.034(7) -0.045(7)
O5W 0.087(10) 0.063(10) 0.071(10) 0.006(8) 0.034(8) 0.014(8)
O6W 0.051(8) 0.054(8) 0.032(7) 0.010(7) 0.011(6) 0.015(7)
O7W 0.052(13) 0.039(13) 0.14(2) 0.027(15) 0.052(14) 0.002(11)
O8W 0.108(13) 0.036(9) 0.096(12) 0.000(9) 0.031(10) 0.012(9)
O9W 0.107(13) 0.047(10) 0.102(12) -0.004(9) 0.034(10) 0.004(10)
O10W 0.105(13) 0.037(9) 0.092(12) 0.005(9) 0.036(10) 0.011(9)

loop_
_atom_type_symbol
_atom_type_description
_atom_type_scat_dispersion_real
_atom_type_scat_dispersion_imag
_atom_type_scat_source
C C 0.0033 0.0016 'International Tables Vol C Tables 4.2.6.8 and 6.1.1.4'
H H 0.0000 0.0000 'International Tables Vol C Tables 4.2.6.8 and 6.1.1.4'
N N 0.0061 0.0033 'International Tables Vol C Tables 4.2.6.8 and 6.1.1.4'
O O 0.0106 0.0060 'International Tables Vol C Tables 4.2.6.8 and 6.1.1.4'
S S 0.1246 0.1234 'International Tables Vol C Tables 4.2.6.8 and 6.1.1.4'
Nd Nd -0.1943 3.0179 'International Tables Vol C Tables 4.2.6.8 and 6.1.1.4'
Re Re -1.0185 7.2310 'International Tables Vol C Tables 4.2.6.8 and 6.1.1.4'

loop_
_geom_angle_atom_site_label_1
_geom_angle_atom_site_label_2
_geom_angle_atom_site_label_3
_geom_angle
_geom_angle_site_symmetry_1
_geom_angle_site_symmetry_3
Re2 Re1 Re4 89.788(12) . .
Re2 Re1 Re5 59.870(10) . .
Re2 Re1 Re6 59.980(10) . .
Re4 Re1 Re5 59.953(10) . .
Re4 Re1 Re6 59.982(10) . .
Re6 Re1 Re5 90.026(12) . .
S1 Re1 Re2 57.43(5) . .
S1 Re1 Re4 117.09(4) . .
S1 Re1 Re5 57.18(4) . .
S1 Re1 Re6 117.37(5) . .
S1 Re1 S4 89.49(6) . .
S1 Re1 S5 89.93(6) . .
S1 Re1 S8 173.26(6) . .
S4 Re1 Re2 117.01(5) . .
S4 Re1 Re4 57.36(4) . .
S4 Re1 Re5 57.18(5) . .
S4 Re1 Re6 117.30(4) . .
S5 Re1 Re2 57.28(5) . .
S5 Re1 Re4 117.14(4) . .
S5 Re1 Re5 117.11(5) . .
S5 Re1 Re6 57.20(4) . .
S5 Re1 S4 173.13(6) . .
S8 Re1 Re2 117.10(5) . .
S8 Re1 Re4 57.38(4) . .
S8 Re1 Re5 117.29(4) . .
S8 Re1 Re6 57.16(4) . .
S8 Re1 S4 90.06(6) . .
S8 Re1 S5 89.71(6) . .
C1 Re1 Re2 133.4(2) . .
C1 Re1 Re4 136.7(2) . .
C1 Re1 Re5 137.11(18) . .
C1 Re1 Re6 132.82(18) . .
C1 Re1 S1 93.6(2) . .
C1 Re1 S4 96.11(19) . .
C1 Re1 S5 90.76(19) . .
C1 Re1 S8 93.1(2) . .
Re1 Re2 Re3 90.471(11) . .
Re1 Re2 Re5 60.495(10) . .
Re1 Re2 Re6 60.286(10) . .
Re5 Re2 Re3 60.307(10) . .
Re5 Re2 Re6 90.563(11) . .
Re6 Re2 Re3 60.104(10) . .
S1 Re2 Re1 57.44(4) . .
S1 Re2 Re3 117.68(4) . .
S1 Re2 Re5 57.41(4) . .
S1 Re2 Re6 117.69(5) . .
S2 Re2 Re1 117.85(4) . .
S2 Re2 Re3 57.19(4) . .
S2 Re2 Re5 57.40(4) . .
S2 Re2 Re6 117.27(4) . .
S2 Re2 S1 90.20(6) . .
S5 Re2 Re1 57.52(4) . .
S5 Re2 Re3 117.47(4) . .
S5 Re2 Re5 117.98(5) . .
S5 Re2 Re6 57.39(4) . .
S5 Re2 S1 90.10(6) . .
S5 Re2 S2 173.85(6) . .
S5 Re2 S6 89.52(6) . .
S6 Re2 Re1 117.69(4) . .
S6 Re2 Re3 57.53(4) . .
S6 Re2 Re5 117.81(4) . .
S6 Re2 Re6 57.42(4) . .
S6 Re2 S1 174.06(6) . .
S6 Re2 S2 89.56(6) . .
C2 Re2 Re1 133.4(2) . .
C2 Re2 Re3 136.1(2) . .
C2 Re2 Re5 134.88(19) . .
C2 Re2 Re6 134.53(19) . .
C2 Re2 S1 92.3(2) . .
C2 Re2 S2 94.2(2) . .
C2 Re2 S5 91.9(2) . .
C2 Re2 S6 93.6(2) . .
Re2 Re3 Re4 89.471(12) . .
Re2 Re3 Re5 59.756(10) . .
Re2 Re3 Re6 59.862(10) . .
Re4 Re3 Re5 59.933(10) . .
Re4 Re3 Re6 59.958(10) . .
Re6 Re3 Re5 90.102(12) . .
S2 Re3 Re2 57.21(4) . .
S2 Re3 Re4 117.08(5) . .
S2 Re3 Re5 57.20(5) . .
S2 Re3 Re6 117.05(4) . .
S2 Re3 S3 89.85(6) . .
S2 Re3 S6 89.28(6) . .
S2 Re3 S7 172.97(6) . .
S3 Re3 Re2 116.84(4) . .
S3 Re3 Re4 57.33(4) . .
S3 Re3 Re5 57.13(4) . .
S3 Re3 Re6 117.25(5) . .
S3 Re3 S6 172.85(6) . .
S6 Re3 Re2 57.06(4) . .
S6 Re3 Re4 117.09(5) . .
S6 Re3 Re5 116.80(4) . .
S6 Re3 Re6 57.20(4) . .
S7 Re3 Re2 117.00(4) . .
S7 Re3 Re4 57.18(5) . .
S7 Re3 Re5 117.08(5) . .
S7 Re3 Re6 57.20(4) . .
S7 Re3 S3 89.75(6) . .
S7 Re3 S6 90.25(6) . .
C3 Re3 Re2 134.41(19) . .
C3 Re3 Re4 136.10(18) . .
C3 Re3 Re5 136.03(17) . .
C3 Re3 Re6 133.85(17) . .
C3 Re3 S2 93.62(18) . .
C3 Re3 S3 94.90(18) . .
C3 Re3 S6 92.24(18) . .
C3 Re3 S7 93.41(18) . .
Re1 Re4 Re3 90.270(12) . .
Re1 Re4 Re5 60.295(10) . .
Re1 Re4 Re6 60.126(10) . .
Re3 Re4 Re5 60.204(10) . .
Re6 Re4 Re3 60.041(10) . .
Re6 Re4 Re5 90.306(11) . .
S3 Re4 Re1 117.49(4) . .
S3 Re4 Re3 57.33(4) . .
S3 Re4 Re5 57.23(4) . .
S3 Re4 Re6 117.34(5) . .
S3 Re4 S4 89.76(6) . .
S4 Re4 Re1 57.52(4) . .
S4 Re4 Re3 117.52(5) . .
S4 Re4 Re5 57.35(5) . .
S4 Re4 Re6 117.61(4) . .
S7 Re4 Re1 117.34(4) . .
S7 Re4 Re3 57.22(4) . .
S7 Re4 Re5 117.40(4) . .
S7 Re4 Re6 57.25(4) . .
S7 Re4 S3 89.79(6) . .
S7 Re4 S4 173.62(6) . .
S7 Re4 S8 89.61(6) . .
S8 Re4 Re1 57.30(4) . .
S8 Re4 Re3 117.20(4) . .
S8 Re4 Re5 117.55(4) . .
S8 Re4 Re6 57.19(4) . .
S8 Re4 S3 173.44(6) . .
S8 Re4 S4 90.12(6) . .
C4 Re4 Re1 135.8(2) . .
C4 Re4 Re3 134.0(2) . .
C4 Re4 Re5 135.4(2) . .
C4 Re4 Re6 134.3(2) . .
C4 Re4 S3 93.0(2) . .
C4 Re4 S4 94.2(2) . .
C4 Re4 S7 92.2(2) . .
C4 Re4 S8 93.5(2) . .
Re2 Re5 Re1 59.635(10) . .
Re2 Re5 Re3 59.937(10) . .
Re2 Re5 Re4 89.535(11) . .
Re3 Re5 Re1 89.761(11) . .
Re4 Re5 Re1 59.752(10) . .
Re4 Re5 Re3 59.864(10) . .
S1 Re5 Re1 57.09(4) . .
S1 Re5 Re2 57.32(4) . .
S1 Re5 Re3 117.21(4) . .
S1 Re5 Re4 116.81(4) . .
S1 Re5 S4 89.52(6) . .
S2 Re5 Re1 116.81(4) . .
S2 Re5 Re2 57.22(4) . .
S2 Re5 Re3 57.00(4) . .
S2 Re5 Re4 116.81(4) . .
S2 Re5 S1 90.02(6) . .
S2 Re5 S3 89.79(6) . .
S2 Re5 S4 172.83(6) . .
S3 Re5 Re1 117.04(4) . .
S3 Re5 Re2 117.12(4) . .
S3 Re5 Re3 57.23(4) . .
S3 Re5 Re4 57.33(4) . .
S3 Re5 S1 173.02(6) . .
S3 Re5 S4 89.80(6) . .
S4 Re5 Re1 57.31(4) . .
S4 Re5 Re2 116.91(4) . .
S4 Re5 Re3 117.15(4) . .
S4 Re5 Re4 57.32(4) . .
C5 Re5 Re1 136.3(2) . .
C5 Re5 Re2 132.9(2) . .
C5 Re5 Re3 133.8(2) . .
C5 Re5 Re4 137.6(2) . .
C5 Re5 S1 92.7(2) . .
C5 Re5 S2 91.2(2) . .
C5 Re5 S3 94.3(2) . .
C5 Re5 S4 95.9(2) . .
Re2 Re6 Re1 59.735(10) . .
Re2 Re6 Re3 60.035(10) . .
Re2 Re6 Re4 89.595(11) . .
Re3 Re6 Re1 90.112(11) . .
Re4 Re6 Re1 59.892(10) . .
Re4 Re6 Re3 60.001(10) . .
S5 Re6 Re1 57.27(4) . .
S5 Re6 Re2 57.20(4) . .
S5 Re6 Re3 117.22(4) . .
S5 Re6 Re4 117.11(4) . .
S5 Re6 S6 89.26(6) . .
S6 Re6 Re1 116.91(4) . .
S6 Re6 Re2 57.20(4) . .
S6 Re6 Re3 57.43(4) . .
S6 Re6 Re4 117.37(4) . .
S7 Re6 Re1 117.05(4) . .
S7 Re6 Re2 117.16(4) . .
S7 Re6 Re3 57.19(4) . .
S7 Re6 Re4 57.19(4) . .
S7 Re6 S5 173.08(6) . .
S7 Re6 S6 90.40(6) . .
S7 Re6 S8 89.70(6) . .
S8 Re6 Re1 57.27(4) . .
S8 Re6 Re2 116.97(4) . .
S8 Re6 Re3 117.35(4) . .
S8 Re6 Re4 57.38(4) . .
S8 Re6 S5 89.82(6) . .
S8 Re6 S6 173.21(6) . .
C6 Re6 Re1 136.09(19) . .
C6 Re6 Re2 134.63(17) . .
C6 Re6 Re3 133.79(19) . .
C6 Re6 Re4 135.76(17) . .
C6 Re6 S5 93.75(18) . .
C6 Re6 S6 92.2(2) . .
C6 Re6 S7 93.16(18) . .
C6 Re6 S8 94.5(2) . .
Re1 S1 Re5 65.73(4) . .
Re2 S1 Re1 65.13(4) . .
Re2 S1 Re5 65.27(4) . .
Re2 S2 Re5 65.38(5) . .
Re3 S2 Re2 65.59(4) . .
Re3 S2 Re5 65.79(5) . .
Re4 S3 Re3 65.34(4) . .
Re5 S3 Re3 65.64(4) . .
Re5 S3 Re4 65.44(4) . .
Re4 S4 Re1 65.12(4) . .
Re4 S4 Re5 65.33(5) . .
Re5 S4 Re1 65.51(5) . .
Re2 S5 Re1 65.20(4) . .
Re2 S5 Re6 65.41(4) . .
Re6 S5 Re1 65.53(4) . .
Re2 S6 Re3 65.41(4) . .
Re2 S6 Re6 65.38(5) . .
Re6 S6 Re3 65.37(5) . .
Re3 S7 Re6 65.60(4) . .
Re4 S7 Re3 65.60(4) . .
Re4 S7 Re6 65.56(4) . .
Re1 S8 Re4 65.32(4) . .
Re6 S8 Re1 65.57(5) . .
Re6 S8 Re4 65.43(5) . .
N1 C1 Re1 175.0(6) . .
C1 N1 Nd1 154.7(6) . .
N2 C2 Re2 178.7(7) . .
C2 N2 Nd2 171.6(6) . 1_565
N3 C3 Re3 178.8(6) . .
C3 N3 Nd4 162.6(6) . 4_585
N4 C4 Re4 179.0(7) . .
C4 N4 Nd2 153.0(6) . 4_575
N5 C5 Re5 177.0(8) . .
C5 N5 Nd3 169.3(7) . 3_676
N6 C6 Re6 177.0(6) . .
C6 N6 Nd1 166.1(5) . 2_556
N1 Nd1 N6 138.81(19) . 2_546
N1 Nd1 Nd2 124.36(14) . .
N1 Nd1 Nd3 68.38(13) . .
N1 Nd1 Nd4 108.19(14) . .
N1 Nd1 O1M 72.2(2) . .
N1 Nd1 N1A 70.27(19) . .
N6 Nd1 Nd2 96.04(14) 2_546 .
N6 Nd1 Nd3 151.25(13) 2_546 .
N6 Nd1 Nd4 97.58(13) 2_546 .
N6 Nd1 O1M 103.6(2) 2_546 .
N6 Nd1 N1A 70.05(18) 2_546 .
Nd2 Nd1 Nd3 60.649(10) . .
Nd2 Nd1 Nd4 61.079(9) . .
Nd3 Nd1 Nd4 57.494(9) . .
O1 Nd1 N1 84.57(18) . .
O1 Nd1 N6 133.95(18) . 2_546
O1 Nd1 Nd2 40.11(11) . .
O1 Nd1 Nd3 33.15(12) . .
O1 Nd1 Nd4 75.02(10) . .
O1 Nd1 O2 73.92(15) . .
O1 Nd1 O3 65.73(16) . .
O1 Nd1 O1M 70.55(16) . .
O1 Nd1 O1A 69.31(17) . 2_546
O1 Nd1 N1A 137.86(17) . .
O2 Nd1 N1 140.44(17) . .
O2 Nd1 N6 75.45(17) . 2_546
O2 Nd1 Nd2 40.11(11) . .
O2 Nd1 Nd3 75.80(10) . .
O2 Nd1 Nd4 34.61(11) . .
O2 Nd1 O3 67.98(15) . .
O2 Nd1 O1M 127.37(18) . .
O2 Nd1 O1A 69.49(17) . 2_546
O2 Nd1 N1A 144.64(16) . .
O3 Nd1 N1 73.00(17) . .
O3 Nd1 N6 129.85(17) . 2_546
O3 Nd1 Nd2 77.36(11) . .
O3 Nd1 Nd3 34.55(11) . .
O3 Nd1 Nd4 35.69(10) . .
O3 Nd1 O1M 125.65(17) . .
O3 Nd1 O1A 124.38(16) . 2_546
O3 Nd1 N1A 131.73(18) . .
O1M Nd1 Nd2 89.45(13) . .
O1M Nd1 Nd3 93.40(13) . .
O1M Nd1 Nd4 145.39(13) . .
O1M Nd1 N1A 69.82(19) . .
O1A Nd1 N1 132.74(19) 2_546 .
O1A Nd1 N6 68.14(18) 2_546 2_546
O1A Nd1 Nd2 47.05(12) 2_546 .
O1A Nd1 Nd3 101.03(12) 2_546 .
O1A Nd1 Nd4 102.26(12) 2_546 .
O1A Nd1 O1M 62.29(19) 2_546 .
O1A Nd1 N1A 103.56(19) 2_546 .
N1A Nd1 Nd2 150.45(15) . .
N1A Nd1 Nd3 138.42(13) . .
N1A Nd1 Nd4 144.20(15) . .
O1B Nd1 N1 88.5(2) . .
O1B Nd1 N6 71.43(19) . 2_546
O1B Nd1 Nd2 125.76(12) . .
O1B Nd1 Nd3 107.19(11) . .
O1B Nd1 Nd4 68.49(11) . .
O1B Nd1 O1 138.52(16) . .
O1B Nd1 O2 86.38(16) . .
O1B Nd1 O3 73.12(16) . .
O1B Nd1 O1M 144.49(17) . .
O1B Nd1 O1A 136.80(17) . 2_546
O1B Nd1 N1A 75.71(18) . .
N2 Nd2 N4 144.0(2) 1_545 4_676
N2 Nd2 Nd1 91.02(14) 1_545 .
N2 Nd2 Nd3 92.12(15) 1_545 .
N2 Nd2 O2M 73.5(2) 1_545 .
N2 Nd2 O1A 66.92(18) 1_545 2_546
N2 Nd2 O2A 82.9(2) 1_545 2_546
N2 Nd2 C1A 70.0(2) 1_545 2_546
N4 Nd2 Nd1 121.54(16) 4_676 .
N4 Nd2 Nd3 115.20(15) 4_676 .
N4 Nd2 O2M 70.6(2) 4_676 .
N4 Nd2 O1A 125.63(18) 4_676 2_546
N4 Nd2 C1A 107.8(2) 4_676 2_546
Nd1 Nd2 Nd3 63.164(10) . .
O1 Nd2 N2 70.56(19) . 1_545
O1 Nd2 N4 144.5(2) . 4_676
O1 Nd2 Nd1 39.87(10) . .
O1 Nd2 Nd3 35.17(10) . .
O1 Nd2 O2M 143.7(2) . .
O1 Nd2 O1A 66.08(15) . 2_546
O1 Nd2 O2A 114.71(17) . 2_546
O1 Nd2 C1A 90.40(19) . 2_546
O2 Nd2 N2 129.28(17) . 1_545
O2 Nd2 N4 81.61(19) . 4_676
O2 Nd2 Nd1 39.94(10) . .
O2 Nd2 Nd3 77.64(11) . .
O2 Nd2 O1 73.56(15) . .
O2 Nd2 O2M 136.9(2) . .
O2 Nd2 O1A 66.30(15) . 2_546
O2 Nd2 O2A 80.80(19) . 2_546
O2 Nd2 C1A 75.65(18) . 2_546
O4 Nd2 N2 126.46(18) . 1_545
O4 Nd2 N4 78.20(19) . 4_676
O4 Nd2 Nd1 80.00(11) . .
O4 Nd2 Nd3 37.07(10) . .
O4 Nd2 O1 69.32(15) . .
O4 Nd2 O2 68.47(15) . .
O4 Nd2 O2M 132.7(2) . .
O4 Nd2 O1A 123.01(16) . 2_546
O4 Nd2 O2A 146.70(18) . 2_546
O4 Nd2 C1A 142.40(19) . 2_546
O2M Nd2 Nd1 147.0(2) . .
O2M Nd2 Nd3 144.0(2) . .
O2M Nd2 O1A 104.1(2) . 2_546
O2M Nd2 C1A 82.2(3) . 2_546
O1A Nd2 Nd1 43.02(12) 2_546 .
O1A Nd2 Nd3 99.86(12) 2_546 .
O1A Nd2 C1A 24.63(19) 2_546 2_546
O2A Nd2 N4 85.11(19) 2_546 4_676
O2A Nd2 Nd1 84.67(14) 2_546 .
O2A Nd2 Nd3 147.42(14) 2_546 .
O2A Nd2 O2M 65.0(2) 2_546 .
O2A Nd2 O1A 48.63(18) 2_546 2_546
O2A Nd2 C1A 24.6(2) 2_546 2_546
C1A Nd2 Nd1 65.07(17) 2_546 .
C1A Nd2 Nd3 124.49(17) 2_546 .
O1C Nd2 N2 72.77(19) . 1_545
O1C Nd2 N4 92.8(2) . 4_676
O1C Nd2 Nd1 131.84(15) . .
O1C Nd2 Nd3 72.25(15) . .
O1C Nd2 O1 92.41(18) . .
O1C Nd2 O2 143.46(18) . .
O1C Nd2 O4 75.03(18) . .
O1C Nd2 O2M 71.9(2) . .
O1C Nd2 O1A 138.63(17) . 2_546
O1C Nd2 O2A 135.0(2) . 2_546
O1C Nd2 C1A 139.3(2) . 2_546
N5 Nd3 Nd1 159.05(16) 3_676 .
N5 Nd3 Nd2 139.09(17) 3_676 .
N5 Nd3 Nd4 134.46(17) 3_676 .
Nd2 Nd3 Nd1 56.188(9) . .
Nd4 Nd3 Nd1 61.673(9) . .
Nd4 Nd3 Nd2 61.110(10) . .
O1 Nd3 N5 144.3(2) . 3_676
O1 Nd3 Nd1 33.94(12) . .
O1 Nd3 Nd2 36.23(11) . .
O1 Nd3 Nd4 79.07(10) . .
O1 Nd3 O3 68.52(16) . .
O1 Nd3 O4 69.49(14) . .
O1 Nd3 O3M 117.8(2) . .
O1 Nd3 O2C 82.15(18) . .
O1 Nd3 O1E 76.31(19) . .
O3 Nd3 N5 143.7(2) . 3_676
O3 Nd3 Nd1 36.65(11) . .
O3 Nd3 Nd2 74.87(12) . .
O3 Nd3 Nd4 38.12(11) . .
O3 Nd3 O4 69.19(15) . .
O3 Nd3 O3M 72.81(19) . .
O3 Nd3 O1E 113.47(19) . .
O4 Nd3 N5 127.13(19) . 3_676
O4 Nd3 Nd1 73.81(10) . .
O4 Nd3 Nd2 36.20(10) . .
O4 Nd3 Nd4 36.45(11) . .
O4 Nd3 O3M 134.4(2) . .
O4 Nd3 O1E 141.8(2) . .
O3M Nd3 N5 75.3(2) . 3_676
O3M Nd3 Nd1 90.22(15) . .
O3M Nd3 Nd2 145.57(15) . .
O3M Nd3 Nd4 98.35(17) . .
O2C Nd3 N5 74.3(2) . 3_676
O2C Nd3 Nd1 115.34(14) . .
O2C Nd3 Nd2 65.22(14) . .
O2C Nd3 Nd4 111.19(13) . .
O2C Nd3 O3 139.63(18) . .
O2C Nd3 O4 74.98(17) . .
O2C Nd3 O3M 147.5(2) . .
O2C Nd3 O1E 84.1(2) . .
O1D Nd3 N5 71.8(2) . 3_676
O1D Nd3 Nd1 120.67(16) . .
O1D Nd3 Nd2 110.44(17) . .
O1D Nd3 Nd4 62.84(16) . .
O1D Nd3 O1 140.86(19) . .
O1D Nd3 O3 85.3(2) . .
O1D Nd3 O4 74.30(19) . .
O1D Nd3 O3M 78.5(2) . .
O1D Nd3 O2C 102.6(2) . .
O1D Nd3 O1E 142.5(2) . .
O1E Nd3 N5 74.8(2) . 3_676
O1E Nd3 Nd1 87.35(15) . .
O1E Nd3 Nd2 105.87(17) . .
O1E Nd3 Nd4 148.82(15) . .
O1E Nd3 O3M 77.0(3) . .
N3 Nd4 Nd1 137.83(13) 4_686 .
N3 Nd4 Nd2 157.72(14) 4_686 .
N3 Nd4 Nd3 138.91(14) 4_686 .
Nd2 Nd4 Nd1 55.614(9) . .
Nd3 Nd4 Nd1 60.833(9) . .
Nd3 Nd4 Nd2 59.997(10) . .
O2 Nd4 N3 139.90(17) . 4_686
O2 Nd4 Nd1 34.13(11) . .
O2 Nd4 Nd2 35.99(11) . .
O2 Nd4 Nd3 78.35(10) . .
O2 Nd4 O3 68.36(15) . .
O2 Nd4 O4M 117.6(2) . .
O2 Nd4 O5M 73.56(16) . .
O3 Nd4 N3 128.51(19) . 4_686
O3 Nd4 Nd1 36.57(11) . .
O3 Nd4 Nd2 73.38(12) . .
O3 Nd4 Nd3 36.79(11) . .
O3 Nd4 O4M 139.10(19) . .
O3 Nd4 O5M 140.11(17) . .
O4 Nd4 N3 147.53(16) . 4_686
O4 Nd4 Nd1 73.74(10) . .
O4 Nd4 Nd2 34.72(11) . .
O4 Nd4 Nd3 37.78(11) . .
O4 Nd4 O2 68.52(15) . .
O4 Nd4 O3 69.20(16) . .
O4 Nd4 O4M 75.94(18) . .
O4 Nd4 O5M 107.45(17) . .
O4 Nd4 O2D 93.5(2) . .
O4M Nd4 N3 75.3(2) . 4_686
O4M Nd4 Nd1 145.54(15) . .
O4M Nd4 Nd2 89.98(16) . .
O4M Nd4 Nd3 102.53(15) . .
O5M Nd4 N3 76.47(19) . 4_686
O5M Nd4 Nd1 103.56(13) . .
O5M Nd4 Nd2 82.94(13) . .
O5M Nd4 Nd3 142.62(13) . .
O5M Nd4 O4M 70.5(2) . .
O2B Nd4 N3 71.90(18) . 4_686
O2B Nd4 Nd1 66.16(13) . .
O2B Nd4 Nd2 115.10(14) . .
O2B Nd4 Nd3 113.56(14) . .
O2B Nd4 O2 79.55(18) . .
O2B Nd4 O3 76.84(17) . .
O2B Nd4 O4 139.80(16) . .
O2B Nd4 O4M 142.84(19) . .
O2B Nd4 O5M 85.2(2) . .
O2B Nd4 O2D 99.5(3) . .
O2D Nd4 N3 69.0(2) . 4_686
O2D Nd4 Nd1 113.38(15) . .
O2D Nd4 Nd2 126.94(16) . .
O2D Nd4 Nd3 69.96(14) . .
O2D Nd4 O2 145.00(17) . .
O2D Nd4 O3 77.30(18) . .
O2D Nd4 O4M 84.3(3) . .
O2D Nd4 O5M 141.44(19) . .
Nd1 O1 Nd2 100.02(15) . .
Nd1 O1 H1 111.6 . .
Nd2 O1 H1 111.6 . .
Nd3 O1 Nd1 112.9(2) . .
Nd3 O1 Nd2 108.60(16) . .
Nd3 O1 H1 111.6 . .
Nd1 O2 Nd2 99.95(16) . .
Nd1 O2 Nd4 111.26(19) . .
Nd1 O2 H2 112.4 . .
Nd2 O2 Nd4 107.65(16) . .
Nd2 O2 H2 112.4 . .
Nd4 O2 H2 112.4 . .
Nd1 O3 H3 111.6 . .
Nd3 O3 Nd1 108.80(19) . .
Nd3 O3 Nd4 105.09(17) . .
Nd3 O3 H3 111.6 . .
Nd4 O3 Nd1 107.75(17) . .
Nd4 O3 H3 111.6 . .
Nd2 O4 Nd3 106.73(16) . .
Nd2 O4 H4 111.1 . .
Nd3 O4 H4 111.1 . .
Nd4 O4 Nd2 110.97(17) . .
Nd4 O4 Nd3 105.77(19) . .
Nd4 O4 H4 111.1 . .
Nd1 O1A Nd2 89.93(16) 2_556 2_556
C1A O1A Nd1 148.7(5) . 2_556
C1A O1A Nd2 88.1(5) . 2_556
C1A O2A Nd2 96.4(5) . 2_556
O1A C1A Nd2 67.3(4) . 2_556
O1A C1A O2A 124.0(7) . .
O1A C1A C2A 116.8(7) . .
O2A C1A Nd2 59.1(4) . 2_556
O2A C1A C2A 119.1(8) . .
C2A C1A Nd2 162.0(5) . 2_556
C3A C2A C1A 121.2(8) . .
C3A C2A C5A 116.5(7) . .
C5A C2A C1A 122.2(7) . .
C2A C3A H3A 119.8 . .
C2A C3A C4A 120.4(8) . .
C4A C3A H3A 119.8 . .
C3A C4A H4A 118.4 . .
N1A C4A C3A 123.2(8) . .
N1A C4A H4A 118.4 . .
C2A C5A H5A 119.9 . .
C6A C5A C2A 120.1(8) . .
C6A C5A H5A 119.9 . .
C5A C6A H6A 118.1 . .
N1A C6A C5A 123.8(9) . .
N1A C6A H6A 118.1 . .
C4A N1A Nd1 117.9(5) . .
C4A N1A C6A 115.9(7) . .
C6A N1A Nd1 126.1(6) . .
C1B O1B Nd1 133.0(5) . .
C1B O2B Nd4 140.9(5) . .
O1B C1B O2B 126.6(7) . .
O1B C1B C2B 118.5(6) . .
O2B C1B C2B 114.9(7) . .
C3B C2B C1B 120.9(7) . .
C5B C2B C1B 121.5(7) . .
C5B C2B C3B 117.6(8) . .
C2B C3B H3B 120.8 . .
C4B C3B C2B 118.3(8) . .
C4B C3B H3B 120.8 . .
C3B C4B H4B 118.1 . .
N1B C4B C3B 123.8(8) . .
N1B C4B H4B 118.1 . .
C2B C5B H5B 120.0 . .
C6B C5B C2B 120.0(8) . .
C6B C5B H5B 120.0 . .
C5B C6B H6B 118.7 . .
N1B C6B C5B 122.5(9) . .
N1B C6B H6B 118.7 . .
C6B N1B C4B 117.7(8) . .
C1C O1C Nd2 131.3(6) . .
C1C O2C Nd3 141.8(5) . .
O1C C1C O2C 125.8(8) . .
O1C C1C C2C 116.7(8) . .
O2C C1C C2C 117.5(8) . .
C3C C2C C1C 121.4(8) . .
C3C C2C C5C 117.9(8) . .
C5C C2C C1C 120.6(8) . .
C2C C3C H3C 120.4 . .
C2C C3C C4C 119.1(10) . .
C4C C3C H3C 120.4 . .
C3C C4C H4C 118.1 . .
N1C C4C C3C 123.8(11) . .
N1C C4C H4C 118.1 . .
C2C C5C H5C 120.2 . .
C2C C5C C6C 119.6(10) . .
C6C C5C H5C 120.2 . .
C5C C6C H6C 118.3 . .
N1C C6C C5C 123.4(9) . .
N1C C6C H6C 118.3 . .
C4C N1C C6C 116.0(9) . .
C1D O1D Nd3 138.2(5) . .
C1D O2D Nd4 124.1(7) . .
O1D C1D C2D 116.1(7) . .
O2D C1D O1D 124.6(8) . .
O2D C1D C2D 119.2(8) . .
C3D C2D C1D 120.1(7) . .
C5D C2D C1D 121.5(7) . .
C5D C2D C3D 118.3(7) . .
C2D C3D H3D 120.4 . .
C4D C3D C2D 119.1(8) . .
C4D C3D H3D 120.4 . .
C3D C4D H4D 118.3 . .
N1D C4D C3D 123.3(7) . .
N1D C4D H4D 118.3 . .
C2D C5D H5D 120.7 . .
C2D C5D C6D 118.5(8) . .
C6D C5D H5D 120.7 . .
C5D C6D H6D 118.1 . .
N1D C6D C5D 123.8(9) . .
N1D C6D H6D 118.1 . .
C6D N1D C4D 116.9(7) . .
C1E O1E Nd3 123.8(11) . .
O1E C1E C2E 115.8(12) . .
O1E C1E N2E 127.2(12) . .
N2E C1E C2E 116.3(13) . .
C3E C2E C1E 118.7(17) . .
C3E C2E C5E 124.6(17) . .
C5E C2E C1E 116.7(14) . .
C2E C3E H3E 122.7 . .
C2E C3E C4E 114.7(19) . .
C4E C3E H3E 122.7 . .
C3E C4E H4E 118.8 . .
N1E C4E C3E 122(2) . .
N1E C4E H4E 118.8 . .
C2E C5E H5E 122.3 . .
C2E C5E C6E 115.4(19) . .
C6E C5E H5E 122.3 . .
C5E C6E H6E 119.2 . .
N1E C6E C5E 122(2) . .
N1E C6E H6E 119.2 . .
C6E N1E C4E 121(2) . .
C1E N2E H2E1 120.0 . .
C1E N2E H2E2 120.0 . .
H2E1 N2E H2E2 120.0 . .

loop_
_geom_bond_atom_site_label_1
_geom_bond_atom_site_label_2
_geom_bond_distance
_geom_bond_site_symmetry_2
_geom_bond_publ_flag
Re1 Re2 2.5882(4) . yes
Re1 Re4 2.5965(3) . yes
Re1 Re5 2.6107(4) . yes
Re1 Re6 2.6026(4) . yes
Re1 S1 2.4043(17) . yes
Re1 S4 2.4143(17) . yes
Re1 S5 2.4053(17) . yes
Re1 S8 2.4047(17) . yes
Re1 C1 2.104(8) . yes
Re2 Re3 2.5992(3) . yes
Re2 Re5 2.5944(4) . yes
Re2 Re6 2.5946(4) . yes
Re2 S1 2.4040(18) . yes
Re2 S2 2.3995(17) . yes
Re2 S5 2.3986(17) . yes
Re2 S6 2.3990(17) . yes
Re2 C2 2.082(7) . yes
Re3 Re4 2.5999(4) . yes
Re3 Re5 2.6088(4) . yes
Re3 Re6 2.6010(4) . yes
Re3 S2 2.3990(16) . yes
Re3 S3 2.4082(17) . yes
Re3 S6 2.4114(17) . yes
Re3 S7 2.4005(17) . yes
Re3 C3 2.124(8) . yes
Re4 Re5 2.6017(4) . yes
Re4 Re6 2.5988(4) . yes
Re4 S3 2.4080(17) . yes
Re4 S4 2.4099(18) . yes
Re4 S7 2.3993(18) . yes
Re4 S8 2.4069(17) . yes
Re4 C4 2.090(8) . yes
Re5 S1 2.4065(16) . yes
Re5 S2 2.4043(19) . yes
Re5 S3 2.4054(16) . yes
Re5 S4 2.4107(19) . yes
Re5 C5 2.116(7) . yes
Re6 S5 2.4035(16) . yes
Re6 S6 2.4051(19) . yes
Re6 S7 2.4008(16) . yes
Re6 S8 2.4016(19) . yes
Re6 C6 2.121(6) . yes
C1 N1 1.158(9) . ?
N1 Nd1 2.580(6) . yes
C2 N2 1.156(9) . ?
N2 Nd2 2.546(6) 1_565 yes
C3 N3 1.139(9) . ?
N3 Nd4 2.672(6) 4_585 yes
C4 N4 1.159(9) . ?
N4 Nd2 2.563(6) 4_575 yes
C5 N5 1.156(9) . ?
N5 Nd3 2.669(7) 3_676 yes
C6 N6 1.147(8) . ?
N6 Nd1 2.609(5) 2_556 yes
Nd1 Nd2 3.7400(5) . yes
Nd1 Nd3 4.0166(5) . yes
Nd1 Nd4 4.0490(5) . yes
Nd1 O1 2.435(4) . yes
Nd1 O2 2.438(4) . yes
Nd1 O3 2.533(5) . yes
Nd1 O1M 2.626(6) . yes
Nd1 O1A 2.552(6) 2_546 yes
Nd1 N1A 2.736(6) . yes
Nd1 O1B 2.414(5) . yes
Nd2 Nd3 3.9236(5) . yes
Nd2 O1 2.447(5) . yes
Nd2 O2 2.446(5) . yes
Nd2 O4 2.420(5) . yes
Nd2 O2M 2.582(8) . yes
Nd2 O1A 2.738(5) 2_546 yes
Nd2 O2A 2.561(5) 2_546 yes
Nd2 C1A 2.967(7) 2_546 ?
Nd2 O1C 2.389(5) . yes
Nd3 Nd4 3.8792(5) . yes
Nd3 O1 2.385(5) . yes
Nd3 O3 2.406(5) . yes
Nd3 O4 2.470(5) . yes
Nd3 O3M 2.531(7) . yes
Nd3 O2C 2.402(6) . yes
Nd3 O1D 2.330(6) . yes
Nd3 O1E 2.483(6) . yes
Nd4 O2 2.468(4) . yes
Nd4 O3 2.480(5) . yes
Nd4 O4 2.395(5) . yes
Nd4 O4M 2.499(6) . yes
Nd4 O5M 2.496(5) . yes
Nd4 O2B 2.377(5) . yes
Nd4 O2D 2.448(6) . yes
O1 H1 1.0000 . ?
O2 H2 1.0000 . ?
O3 H3 1.0000 . ?
O4 H4 1.0000 . ?
O1A C1A 1.237(9) . ?
O2A C1A 1.241(9) . ?
C1A C2A 1.519(10) . ?
C2A C3A 1.369(11) . ?
C2A C5A 1.380(12) . ?
C3A H3A 0.9500 . ?
C3A C4A 1.387(10) . ?
C4A H4A 0.9500 . ?
C4A N1A 1.329(10) . ?
C5A H5A 0.9500 . ?
C5A C6A 1.366(11) . ?
C6A H6A 0.9500 . ?
C6A N1A 1.345(10) . ?
O1B C1B 1.243(9) . ?
O2B C1B 1.258(9) . ?
C1B C2B 1.498(11) . ?
C2B C3B 1.405(11) . ?
C2B C5B 1.376(12) . ?
C3B H3B 0.9500 . ?
C3B C4B 1.358(11) . ?
C4B H4B 0.9500 . ?
C4B N1B 1.334(11) . ?
C5B H5B 0.9500 . ?
C5B C6B 1.369(12) . ?
C6B H6B 0.9500 . ?
C6B N1B 1.328(11) . ?
O1C C1C 1.247(10) . ?
O2C C1C 1.253(10) . ?
C1C C2C 1.497(11) . ?
C2C C3C 1.366(14) . ?
C2C C5C 1.386(12) . ?
C3C H3C 0.9500 . ?
C3C C4C 1.399(14) . ?
C4C H4C 0.9500 . ?
C4C N1C 1.344(13) . ?
C5C H5C 0.9500 . ?
C5C C6C 1.387(12) . ?
C6C H6C 0.9500 . ?
C6C N1C 1.345(14) . ?
O1D C1D 1.260(11) . ?
O2D C1D 1.221(10) . ?
C1D C2D 1.504(11) . ?
C2D C3D 1.387(10) . ?
C2D C5D 1.366(11) . ?
C3D H3D 0.9500 . ?
C3D C4D 1.367(11) . ?
C4D H4D 0.9500 . ?
C4D N1D 1.333(11) . ?
C5D H5D 0.9500 . ?
C5D C6D 1.381(12) . ?
C6D H6D 0.9500 . ?
C6D N1D 1.329(11) . ?
O1E C1E 1.230(9) . ?
C1E C2E 1.507(5) . ?
C1E N2E 1.304(9) . ?
C2E C3E 1.378(5) . ?
C2E C5E 1.380(5) . ?
C3E H3E 0.9500 . ?
C3E C4E 1.380(5) . ?
C4E H4E 0.9500 . ?
C4E N1E 1.332(5) . ?
C5E H5E 0.9500 . ?
C5E C6E 1.381(5) . ?
C6E H6E 0.9500 . ?
C6E N1E 1.330(5) . ?
N2E H2E1 0.8800 . ?
N2E H2E2 0.8800 . ?
O2W O2W 1.44(3) 3_667 ?
O5W O5W 1.68(4) 3_676 ?
